data_7046069
loop_
_publ_author_name
'Curnock, Emily'
'Levason, William'
'Light, Mark E.'
'Luthra, Sajinder K.'
'McRobbie, Graeme'
'Monzittu, Francesco M.'
'Reid, Gillian'
'Williams, R. Nathan'

_publ_section_title
;
 Group 3 metal trihalide complexes with neutral N-donor ligands -
 exploring their affinity towards fluoride.
;
_journal_issue 17
_journal_name_full 'Dalton transactions (Cambridge, England : 2003)'
_journal_page_first 6059
_journal_page_last 6068
_journal_paper_doi 10.1039/c8dt00480c
_journal_volume 47
_journal_year 2018
_chemical_formula_moiety 'C9 H21 I3 N3 Y, C2 H3 N'
_chemical_formula_sum 'C11 H24 I3 N4 Y'
_chemical_formula_weight 681.95
_space_group_crystal_system monoclinic
_space_group_IT_number 14
_space_group_name_Hall '-P 2yn'
_space_group_name_H-M_alt 'P 1 21/n 1'
_symmetry_space_group_name_Hall '-P 2yn'
_symmetry_space_group_name_H-M 'P 1 21/n 1'
_atom_sites_solution_hydrogens geom
_atom_sites_solution_primary direct
_audit_creation_date 2016-05-05
_audit_creation_method
;
Olex2 1.2
(compiled 2016.02.19 svn.r3266 for OlexSys, GUI svn.r5155)
;
_audit_update_record
;
2017-12-11 deposited with the CCDC.
2018-03-02 downloaded from the CCDC.
;
_cell_angle_alpha 90
_cell_angle_beta 90.139(5)
_cell_angle_gamma 90
_cell_formula_units_Z 4
_cell_length_a 10.5669(5)
_cell_length_b 15.9059(7)
_cell_length_c 11.7484(6)
_cell_measurement_reflns_used 6512
_cell_measurement_temperature 100(2)
_cell_measurement_theta_max 31.4390
_cell_measurement_theta_min 2.3040
_cell_volume 1974.62(16)
_computing_cell_refinement 'CrysAlisPro 1.171.38.41 (Rigaku OD, 2015)'
_computing_data_collection 'CrysAlisPro 1.171.38.41 (Rigaku OD, 2015)'
_computing_data_reduction 'CrysAlisPro 1.171.38.41 (Rigaku OD, 2015)'
_computing_molecular_graphics 'Olex2 (Dolomanov et al., 2009)'
_computing_publication_material 'Olex2 (Dolomanov et al., 2009)'
_computing_structure_refinement 'ShelXL (Sheldrick, 2015)'
_computing_structure_solution 'ShelXS (Sheldrick, 2008)'
_diffrn_ambient_temperature 100.15
_diffrn_detector 'CCD plate'
_diffrn_measured_fraction_theta_full 1.000
_diffrn_measured_fraction_theta_max 1.000
_diffrn_measurement_details
;
List of Runs (angles in degrees, time in seconds):

  # Type    Start    End  Width  t~exp~   \w     \q     \k     \f   Frames
#--------------------------------------------------------------------------
  1  \w   -113.00  67.00   1.00    7.00    --  -23.00   0.00 -60.00  180
  2  \w    -57.00  16.00   1.00    7.00    --  -23.00 -72.00 -60.00   73
  3  \w    -78.00  11.00   1.00    7.00    --  -23.00 -72.00 120.00   89
;
_diffrn_measurement_device 'abstract diffractometer'
_diffrn_measurement_device_type 'dtrek-CrysAlisPro-abstract goniometer imported rigaku-d*trek images'
_diffrn_measurement_method '\w scans'
_diffrn_orient_matrix_type 'CrysAlisPro convention (1999,Acta A55,543-557)'
_diffrn_orient_matrix_UB_11 0.0568792000
_diffrn_orient_matrix_UB_12 0.0192559000
_diffrn_orient_matrix_UB_13 0.0189033000
_diffrn_orient_matrix_UB_21 0.0338518000
_diffrn_orient_matrix_UB_22 -0.0373210000
_diffrn_orient_matrix_UB_23 -0.0127101000
_diffrn_orient_matrix_UB_31 0.0113121000
_diffrn_orient_matrix_UB_32 0.0150069000
_diffrn_orient_matrix_UB_33 -0.0558846000
_diffrn_radiation_monochromator graphite
_diffrn_radiation_probe x-ray
_diffrn_radiation_type MoK\a
_diffrn_radiation_wavelength 0.71073
_diffrn_reflns_av_R_equivalents 0.0649
_diffrn_reflns_av_unetI/netI 0.0667
_diffrn_reflns_Laue_measured_fraction_full 1.000
_diffrn_reflns_Laue_measured_fraction_max 1.000
_diffrn_reflns_limit_h_max 12
_diffrn_reflns_limit_h_min -13
_diffrn_reflns_limit_k_max 19
_diffrn_reflns_limit_k_min -19
_diffrn_reflns_limit_l_max 14
_diffrn_reflns_limit_l_min -13
_diffrn_reflns_number 13372
_diffrn_reflns_point_group_measured_fraction_full 1.000
_diffrn_reflns_point_group_measured_fraction_max 1.000
_diffrn_reflns_theta_full 26.000
_diffrn_reflns_theta_max 25.999
_diffrn_reflns_theta_min 1.733
_diffrn_source 'fine-focus sealed X-ray tube'
_diffrn_source_type 'Enhance (Mo) X-ray Source'
_exptl_absorpt_coefficient_mu 7.639
_exptl_absorpt_correction_T_max 1.00000
_exptl_absorpt_correction_T_min 0.41981
_exptl_absorpt_correction_type multi-scan
_exptl_absorpt_process_details
;
CrysAlisPro 1.171.38.41 (Rigaku Oxford Diffraction, 2015)
Empirical absorption correction using spherical harmonics,
 implemented in SCALE3 ABSPACK scaling algorithm.
;
_exptl_crystal_colour colourless
_exptl_crystal_density_diffrn 2.294
_exptl_crystal_description chip
_exptl_crystal_F_000 1264
_exptl_crystal_size_max 0.038
_exptl_crystal_size_mid 0.024
_exptl_crystal_size_min 0.016
_refine_diff_density_max 0.894
_refine_diff_density_min -0.881
_refine_diff_density_rms 0.200
_refine_ls_extinction_method none
_refine_ls_goodness_of_fit_ref 1.004
_refine_ls_hydrogen_treatment constr
_refine_ls_matrix_type full
_refine_ls_number_parameters 177
_refine_ls_number_reflns 3887
_refine_ls_number_restraints 0
_refine_ls_restrained_S_all 1.004
_refine_ls_R_factor_all 0.0522
_refine_ls_R_factor_gt 0.0391
_refine_ls_shift/su_max 0.000
_refine_ls_shift/su_mean 0.000
_refine_ls_structure_factor_coef Fsqd
_refine_ls_weighting_details 'w=1/[\s^2^(Fo^2^)+(0.0233P)^2^] where P=(Fo^2^+2Fc^2^)/3'
_refine_ls_weighting_scheme calc
_refine_ls_wR_factor_gt 0.0652
_refine_ls_wR_factor_ref 0.0686
_reflns_Friedel_coverage 0.000
_reflns_number_gt 3327
_reflns_number_total 3887
_reflns_threshold_expression 'I > 2\s(I)'
_cod_data_source_file c8dt00480c2.cif
_cod_data_source_block 2016fmm7662-37a2ndr
_cod_depositor_comments 'Adding full bibliography for 7046064--7046071.cif.'
_cod_original_cell_volume 1974.61(16)
_cod_database_code 7046069
_shelxl_version_number 2014-1
_shelx_space_group_comment
;
The symmetry employed for this shelxl refinement is uniquely defined
by the following loop, which should always be used as a source of
symmetry information in preference to the above space-group names.
They are only intended as comments.
;
_reflns_odcompleteness_completeness 91.49
_reflns_odcompleteness_iscentric 1
_reflns_odcompleteness_theta 32.31
_olex2_refinement_description
;
1. Twinned data refinement
 Scales: 0.7876(8) 0.2124(8)
2. Fixed Uiso
 At 1.2 times of:
  All C(H,H) groups
 At 1.5 times of:
  All C(H,H,H) groups
3.a Secondary CH2 refined with riding coordinates:
 C5(H5A,H5B), C4(H4A,H4B), C3(H3A,H3B), C2(H2A,H2B), C1(H1A,H1B), C6(H6A,H6B)
3.b Idealised Me refined as rotating group:
 C9(H9A,H9B,H9C), C8(H8A,H8B,H8C), C7(H7A,H7B,H7C), C11(H11A,H11B,H11C)
;
_olex2_submission_special_instructions 'No special instructions were received'
_oxdiff_exptl_absorpt_empirical_details
;
Empirical correction (ABSPACK) includes:
- Absorption correction using spherical harmonics
- Frame scaling
- Detector area scaling
;
_oxdiff_exptl_absorpt_empirical_full_max 2.077
_oxdiff_exptl_absorpt_empirical_full_min 0.494

loop_
_space_group_symop_operation_xyz
'x, y, z'
'-x+1/2, y+1/2, -z+1/2'
'-x, -y, -z'
'x-1/2, -y-1/2, z-1/2'

loop_
_atom_site_label
_atom_site_type_symbol
_atom_site_fract_x
_atom_site_fract_y
_atom_site_fract_z
_atom_site_U_iso_or_equiv
_atom_site_adp_type
_atom_site_occupancy
_atom_site_site_symmetry_order
_atom_site_calc_flag
_atom_site_refinement_flags_posn
I1 I 0.33924(5) 0.11661(3) 0.08026(4) 0.01532(13) Uani 1 1 d .
I2 I 0.65998(5) 0.25031(3) 0.25992(4) 0.01862(13) Uani 1 1 d .
I3 I 0.37083(5) 0.10298(3) 0.45413(4) 0.01668(14) Uani 1 1 d .
Y1 Y 0.38259(7) 0.23215(4) 0.27476(6) 0.01061(17) Uani 1 1 d .
N2 N 0.3606(6) 0.3519(3) 0.4085(5) 0.0101(14) Uani 1 1 d .
N3 N 0.1555(7) 0.2640(4) 0.2968(5) 0.0137(14) Uani 1 1 d .
N1 N 0.3338(6) 0.3591(4) 0.1622(5) 0.0120(14) Uani 1 1 d .
C9 C 0.0734(7) 0.1880(4) 0.2847(6) 0.0151(18) Uani 1 1 d .
H9A H 0.0805 0.1658 0.2072 0.023 Uiso 1 1 calc GR
H9B H -0.0148 0.2034 0.2998 0.023 Uiso 1 1 calc GR
H9C H 0.1005 0.1450 0.3393 0.023 Uiso 1 1 calc GR
C5 C 0.1078(7) 0.3309(4) 0.2164(6) 0.0135(17) Uani 1 1 d .
H5A H 0.0944 0.3839 0.2590 0.016 Uiso 1 1 calc R
H5B H 0.0254 0.3132 0.1841 0.016 Uiso 1 1 calc R
C8 C 0.4397(8) 0.3399(5) 0.5108(6) 0.0171(19) Uani 1 1 d .
H8A H 0.4095 0.2909 0.5533 0.026 Uiso 1 1 calc GR
H8B H 0.4342 0.3901 0.5591 0.026 Uiso 1 1 calc GR
H8C H 0.5278 0.3310 0.4881 0.026 Uiso 1 1 calc GR
C4 C 0.1404(8) 0.2928(4) 0.4172(6) 0.0152(18) Uani 1 1 d .
H4A H 0.1601 0.2456 0.4692 0.018 Uiso 1 1 calc R
H4B H 0.0512 0.3094 0.4299 0.018 Uiso 1 1 calc R
C7 C 0.4183(8) 0.3668(4) 0.0615(7) 0.0185(19) Uani 1 1 d .
H7A H 0.5060 0.3736 0.0872 0.028 Uiso 1 1 calc GR
H7B H 0.3931 0.4158 0.0163 0.028 Uiso 1 1 calc GR
H7C H 0.4113 0.3159 0.0148 0.028 Uiso 1 1 calc GR
C3 C 0.2260(7) 0.3664(5) 0.4449(6) 0.0148(18) Uani 1 1 d .
H3A H 0.1932 0.4174 0.4064 0.018 Uiso 1 1 calc R
H3B H 0.2241 0.3768 0.5279 0.018 Uiso 1 1 calc R
C2 C 0.4127(8) 0.4248(4) 0.3415(6) 0.0121(17) Uani 1 1 d .
H2A H 0.4072 0.4765 0.3883 0.014 Uiso 1 1 calc R
H2B H 0.5031 0.4144 0.3249 0.014 Uiso 1 1 calc R
C1 C 0.3426(8) 0.4384(4) 0.2317(6) 0.0155(17) Uani 1 1 d .
H1A H 0.3865 0.4822 0.1867 0.019 Uiso 1 1 calc R
H1B H 0.2562 0.4589 0.2485 0.019 Uiso 1 1 calc R
C6 C 0.2012(7) 0.3463(4) 0.1202(6) 0.0129(18) Uani 1 1 d .
H6A H 0.1995 0.2977 0.0676 0.015 Uiso 1 1 calc R
H6B H 0.1743 0.3967 0.0768 0.015 Uiso 1 1 calc R
N4 N 0.6238(8) 0.5354(4) 0.2183(7) 0.0315(19) Uani 1 1 d .
C11 C 0.8530(8) 0.4901(5) 0.2620(7) 0.0238(19) Uani 1 1 d .
H11A H 0.9079 0.5051 0.1980 0.036 Uiso 1 1 calc GR
H11B H 0.8558 0.4292 0.2740 0.036 Uiso 1 1 calc GR
H11C H 0.8823 0.5189 0.3309 0.036 Uiso 1 1 calc GR
C10 C 0.7239(8) 0.5156(5) 0.2368(7) 0.0191(19) Uani 1 1 d .

loop_
_atom_site_aniso_label
_atom_site_aniso_U_11
_atom_site_aniso_U_22
_atom_site_aniso_U_33
_atom_site_aniso_U_23
_atom_site_aniso_U_13
_atom_site_aniso_U_12
I1 0.0195(3) 0.0132(3) 0.0133(3) -0.0029(2) 0.0028(2) -0.0027(2)
I2 0.0125(3) 0.0202(3) 0.0232(3) -0.0020(2) 0.0019(3) 0.0006(2)
I3 0.0228(3) 0.0128(3) 0.0143(3) 0.0036(2) -0.0026(2) -0.0007(2)
Y1 0.0118(4) 0.0082(4) 0.0119(4) -0.0004(3) 0.0006(3) 0.0008(3)
N2 0.014(4) 0.008(3) 0.008(3) 0.003(2) 0.001(3) -0.003(3)
N3 0.018(4) 0.012(3) 0.011(3) -0.001(2) -0.001(3) -0.005(3)
N1 0.007(4) 0.013(3) 0.015(3) 0.003(3) 0.004(3) 0.004(3)
C9 0.012(5) 0.021(4) 0.012(4) -0.002(3) -0.002(3) 0.000(3)
C5 0.014(5) 0.012(4) 0.014(4) -0.001(3) -0.005(4) 0.006(3)
C8 0.024(5) 0.014(4) 0.013(4) -0.005(3) -0.007(4) 0.006(3)
C4 0.016(5) 0.015(4) 0.014(4) -0.001(3) 0.002(4) 0.008(3)
C7 0.024(5) 0.008(4) 0.023(5) -0.001(3) 0.006(4) 0.002(3)
C3 0.011(4) 0.021(4) 0.012(5) 0.001(3) 0.004(4) 0.000(3)
C2 0.014(5) 0.013(4) 0.010(4) 0.002(3) 0.003(3) -0.002(3)
C1 0.015(5) 0.008(4) 0.023(4) 0.002(3) -0.012(4) -0.001(3)
C6 0.013(5) 0.008(4) 0.018(4) 0.001(3) -0.001(3) 0.004(3)
N4 0.025(5) 0.022(4) 0.048(5) 0.004(4) -0.002(4) -0.001(4)
C11 0.019(5) 0.028(5) 0.024(5) 0.000(4) -0.003(4) -0.006(4)
C10 0.026(6) 0.016(4) 0.015(5) -0.002(4) 0.006(4) -0.010(4)

loop_
_atom_type_symbol
_atom_type_description
_atom_type_scat_dispersion_real
_atom_type_scat_dispersion_imag
_atom_type_scat_source
C C 0.0033 0.0016 'International Tables Vol C Tables 4.2.6.8 and 6.1.1.4'
H H 0.0000 0.0000 'International Tables Vol C Tables 4.2.6.8 and 6.1.1.4'
I I -0.4742 1.8119 'International Tables Vol C Tables 4.2.6.8 and 6.1.1.4'
N N 0.0061 0.0033 'International Tables Vol C Tables 4.2.6.8 and 6.1.1.4'
Y Y -2.7962 3.5667 'International Tables Vol C Tables 4.2.6.8 and 6.1.1.4'

loop_
_geom_angle_atom_site_label_1
_geom_angle_atom_site_label_2
_geom_angle_atom_site_label_3
_geom_angle
I2 Y1 I1 99.59(3)
I3 Y1 I1 96.44(2)
I3 Y1 I2 98.87(3)
N2 Y1 I1 161.62(14)
N2 Y1 I2 93.26(15)
N2 Y1 I3 94.48(13)
N3 Y1 I1 93.40(13)
N3 Y1 I2 162.33(13)
N3 Y1 I3 91.45(13)
N3 Y1 N2 71.5(2)
N3 Y1 N1 71.7(2)
N1 Y1 I1 93.59(14)
N1 Y1 I2 95.43(16)
N1 Y1 I3 160.89(15)
N1 Y1 N2 72.02(18)
C8 N2 Y1 111.4(4)
C8 N2 C3 108.8(6)
C8 N2 C2 108.5(6)
C3 N2 Y1 112.8(4)
C3 N2 C2 112.1(6)
C2 N2 Y1 103.0(4)
C9 N3 Y1 112.9(4)
C9 N3 C5 108.5(6)
C9 N3 C4 105.9(6)
C5 N3 Y1 113.8(5)
C4 N3 Y1 105.6(4)
C4 N3 C5 109.8(5)
C7 N1 Y1 111.6(4)
C7 N1 C1 109.0(6)
C7 N1 C6 108.1(6)
C1 N1 Y1 112.5(4)
C6 N1 Y1 105.1(4)
C6 N1 C1 110.5(6)
N3 C9 H9A 109.5
N3 C9 H9B 109.5
N3 C9 H9C 109.5
H9A C9 H9B 109.5
H9A C9 H9C 109.5
H9B C9 H9C 109.5
N3 C5 H5A 109.4
N3 C5 H5B 109.4
N3 C5 C6 111.2(6)
H5A C5 H5B 108.0
C6 C5 H5A 109.4
C6 C5 H5B 109.4
N2 C8 H8A 109.5
N2 C8 H8B 109.5
N2 C8 H8C 109.5
H8A C8 H8B 109.5
H8A C8 H8C 109.5
H8B C8 H8C 109.5
N3 C4 H4A 109.2
N3 C4 H4B 109.2
N3 C4 C3 112.0(6)
H4A C4 H4B 107.9
C3 C4 H4A 109.2
C3 C4 H4B 109.2
N1 C7 H7A 109.5
N1 C7 H7B 109.5
N1 C7 H7C 109.5
H7A C7 H7B 109.5
H7A C7 H7C 109.5
H7B C7 H7C 109.5
N2 C3 C4 112.6(6)
N2 C3 H3A 109.1
N2 C3 H3B 109.1
C4 C3 H3A 109.1
C4 C3 H3B 109.1
H3A C3 H3B 107.8
N2 C2 H2A 109.1
N2 C2 H2B 109.1
H2A C2 H2B 107.9
C1 C2 N2 112.3(6)
C1 C2 H2A 109.1
C1 C2 H2B 109.1
N1 C1 H1A 109.2
N1 C1 H1B 109.2
C2 C1 N1 112.1(6)
C2 C1 H1A 109.2
C2 C1 H1B 109.2
H1A C1 H1B 107.9
N1 C6 C5 112.6(6)
N1 C6 H6A 109.1
N1 C6 H6B 109.1
C5 C6 H6A 109.1
C5 C6 H6B 109.1
H6A C6 H6B 107.8
H11A C11 H11B 109.5
H11A C11 H11C 109.5
H11B C11 H11C 109.5
C10 C11 H11A 109.5
C10 C11 H11B 109.5
C10 C11 H11C 109.5
N4 C10 C11 179.4(10)

loop_
_geom_bond_atom_site_label_1
_geom_bond_atom_site_label_2
_geom_bond_distance
I1 Y1 2.9672(8)
I2 Y1 2.9509(9)
I3 Y1 2.9460(8)
Y1 N2 2.480(6)
Y1 N3 2.466(7)
Y1 N1 2.468(6)
N2 C8 1.474(9)
N2 C3 1.504(10)
N2 C2 1.507(9)
N3 C9 1.495(9)
N3 C5 1.509(8)
N3 C4 1.496(9)
N1 C7 1.489(9)
N1 C1 1.504(8)
N1 C6 1.498(10)
C9 H9A 0.9800
C9 H9B 0.9800
C9 H9C 0.9800
C5 H5A 0.9900
C5 H5B 0.9900
C5 C6 1.523(10)
C8 H8A 0.9800
C8 H8B 0.9800
C8 H8C 0.9800
C4 H4A 0.9900
C4 H4B 0.9900
C4 C3 1.515(10)
C7 H7A 0.9800
C7 H7B 0.9800
C7 H7C 0.9800
C3 H3A 0.9900
C3 H3B 0.9900
C2 H2A 0.9900
C2 H2B 0.9900
C2 C1 1.502(9)
C1 H1A 0.9900
C1 H1B 0.9900
C6 H6A 0.9900
C6 H6B 0.9900
N4 C10 1.125(10)
C11 H11A 0.9800
C11 H11B 0.9800
C11 H11C 0.9800
C11 C10 1.452(11)

loop_
_geom_torsion_atom_site_label_1
_geom_torsion_atom_site_label_2
_geom_torsion_atom_site_label_3
_geom_torsion_atom_site_label_4
_geom_torsion
Y1 N2 C3 C4 14.9(7)
Y1 N2 C2 C1 58.3(6)
Y1 N3 C5 C6 15.2(7)
Y1 N3 C4 C3 56.0(6)
Y1 N1 C1 C2 15.9(8)
Y1 N1 C6 C5 56.3(6)
N2 C2 C1 N1 -52.1(9)
N3 C5 C6 N1 -49.4(8)
N3 C4 C3 N2 -48.8(8)
C9 N3 C5 C6 -111.4(7)
C9 N3 C4 C3 175.9(6)
C5 N3 C4 C3 -67.1(8)
C8 N2 C3 C4 -109.3(7)
C8 N2 C2 C1 176.5(6)
C4 N3 C5 C6 133.3(6)
C7 N1 C1 C2 -108.4(7)
C7 N1 C6 C5 175.6(6)
C3 N2 C2 C1 -63.3(8)
C2 N2 C3 C4 130.7(6)
C1 N1 C6 C5 -65.2(7)
C6 N1 C1 C2 132.9(6)

loop_
_twin_individual_id
_twin_individual_mass_fraction_refined
1 0.7876(8)
2 0.2124(8)
